data_4000332
_journal_name_full 'Chemistry of Materials'
_journal_paper_doi 10.1021/cm034351z
_journal_year 2003
_chemical_formula_sum 'C8 H18 Cl Li O8'
_chemical_formula_weight 284.61
_chemical_melting_point 103
_chemical_name_common 02034aaa
_space_group_IT_number 14
_symmetry_cell_setting monoclinic
_symmetry_space_group_name_Hall '-P 2ybc'
_symmetry_space_group_name_H-M 'P 1 21/c 1'
_atom_sites_solution_hydrogens geom
_atom_sites_solution_primary direct
_atom_sites_solution_secondary difmap
_cell_angle_alpha 90.00
_cell_angle_beta 94.140(4)
_cell_angle_gamma 90.00
_cell_formula_units_Z 4
_cell_length_a 12.319(3)
_cell_length_b 6.1696(14)
_cell_length_c 17.285(4)
_cell_measurement_reflns_used ?
_cell_measurement_temperature 173(2)
_cell_measurement_theta_max ?
_cell_measurement_theta_min ?
_cell_volume 1310.3(5)
_exptl_absorpt_coefficient_mu 0.319
_exptl_absorpt_correction_T_max 0.917
_exptl_absorpt_correction_T_min 0.885
_exptl_absorpt_correction_type multi-scan
_exptl_absorpt_process_details 'SADABS (Sheldrick, 2000)'
_exptl_crystal_colour colorless
_exptl_crystal_density_diffrn 1.443
_exptl_crystal_density_meas ?
_exptl_crystal_density_method 'not measured'
_exptl_crystal_description block
_exptl_crystal_F_000 600
_exptl_crystal_size_max 0.41
_exptl_crystal_size_mid 0.32
_exptl_crystal_size_min 0.27
_refine_ls_extinction_coef ?
_refine_ls_extinction_method none
_refine_ls_goodness_of_fit_ref 1.139
_refine_ls_hydrogen_treatment mixed
_refine_ls_matrix_type full
_refine_ls_number_parameters 208
_refine_ls_number_reflns 2308
_refine_ls_number_restraints 180
_refine_ls_restrained_S_all 1.146
_refine_ls_R_factor_all 0.1059
_refine_ls_R_factor_gt 0.0733
_refine_ls_shift/su_max 0.004
_refine_ls_shift/su_mean 0.000
_refine_ls_structure_factor_coef Fsqd
_refine_ls_weighting_details 'calc w=1/[\s^2^(Fo^2^)+(0.0804P)^2^+3.3725P] where P=(Fo^2^+2Fc^2^)/3'
_refine_ls_weighting_scheme calc
_refine_ls_wR_factor_gt 0.1997
_refine_ls_wR_factor_ref 0.2130
_cod_original_sg_symbol_H-M P2(1)/c
_cod_database_code 4000332

loop_
_symmetry_equiv_pos_as_xyz
'x, y, z'
'-x, y+1/2, -z+1/2'
'-x, -y, -z'
'x, -y-1/2, z-1/2'

loop_
_atom_site_label
_atom_site_type_symbol
_atom_site_fract_x
_atom_site_fract_y
_atom_site_fract_z
_atom_site_U_iso_or_equiv
_atom_site_adp_type
_atom_site_occupancy
_atom_site_symmetry_multiplicity
_atom_site_calc_flag
_atom_site_refinement_flags
_atom_site_disorder_assembly
_atom_site_disorder_group
Cl1 Cl 0.2595(4) 0.5906(9) 0.3817(2) 0.0253(6) Uani 0.711(4) 1 d PDU A 1
O5 O 0.2895(7) 0.5706(12) 0.3019(3) 0.0322(16) Uani 0.711(4) 1 d PDU A 1
O6 O 0.2370(7) 0.8098(9) 0.4005(4) 0.0447(19) Uani 0.711(4) 1 d PDU A 1
O7 O 0.1653(6) 0.4625(13) 0.3926(5) 0.058(2) Uani 0.711(4) 1 d PDU A 1
O8 O 0.3484(6) 0.5105(16) 0.4300(4) 0.059(2) Uani 0.711(4) 1 d PDU A 1
Cl1' Cl 0.2567(16) 0.570(3) 0.3832(7) 0.0253(6) Uani 0.154(6) 1 d PD A 2
O5' O 0.225(2) 0.593(4) 0.3008(5) 0.031(3) Uiso 0.154(6) 1 d PDU A 2
O6' O 0.294(2) 0.774(4) 0.4131(14) 0.041(5) Uiso 0.154(6) 1 d PDU A 2
O7' O 0.164(2) 0.498(6) 0.4213(14) 0.062(5) Uiso 0.154(6) 1 d PDU A 2
O8' O 0.340(2) 0.412(5) 0.3949(19) 0.060(5) Uiso 0.154(6) 1 d PDU A 2
Cl1" Cl 0.2751(17) 0.586(4) 0.3761(9) 0.0253(6) Uani 0.135(6) 1 d PD A 3
O5" O 0.302(3) 0.524(6) 0.2983(6) 0.031(3) Uiso 0.135(6) 1 d PDU A 3
O6" O 0.191(2) 0.746(5) 0.3712(19) 0.044(5) Uiso 0.135(6) 1 d PDU A 3
O7" O 0.239(3) 0.402(4) 0.4166(17) 0.059(5) Uiso 0.135(6) 1 d PDU A 3
O8" O 0.370(2) 0.674(6) 0.4164(16) 0.058(5) Uiso 0.135(6) 1 d PDU A 3
Li1 Li 0.2491(8) 0.5779(17) 0.1878(5) 0.026(2) Uani 1 1 d D . .
C1 C 0.1009(6) 0.8120(11) 0.0698(4) 0.0353(16) Uani 1 1 d . . .
H1A H 0.0259 0.8643 0.0609 0.053 Uiso 1 1 calc R A .
H1B H 0.1231 0.7414 0.0227 0.053 Uiso 1 1 calc R . .
H1C H 0.1493 0.9346 0.0829 0.053 Uiso 1 1 calc R . .
O1 O 0.1071(3) 0.6602(6) 0.1322(2) 0.0264(10) Uani 1 1 d . A .
C2 C 0.0396(5) 0.4753(10) 0.1164(4) 0.0319(15) Uani 1 1 d . . .
H2A H 0.0583 0.4053 0.0676 0.038 Uiso 1 1 calc R A .
H2B H -0.0378 0.5195 0.1106 0.038 Uiso 1 1 calc R . .
C3 C 0.0575(4) 0.3223(10) 0.1819(4) 0.0293(15) Uani 1 1 d . A .
H3A H 0.0385 0.3912 0.2309 0.035 Uiso 1 1 calc R . .
H3B H 0.0120 0.1912 0.1729 0.035 Uiso 1 1 calc R . .
O2 O 0.1703(3) 0.2664(6) 0.1862(2) 0.0223(9) Uani 1 1 d . A .
C4 C 0.1979(5) 0.1114(9) 0.2461(3) 0.0242(13) Uani 1 1 d . . .
H4A H 0.1503 -0.0175 0.2392 0.029 Uiso 1 1 calc R A .
H4B H 0.1872 0.1757 0.2975 0.029 Uiso 1 1 calc R . .
C5 C 0.3151(5) 0.0459(10) 0.2420(3) 0.0246(13) Uani 1 1 d . A .
H5A H 0.3598 0.1748 0.2319 0.030 Uiso 1 1 calc R . .
H5B H 0.3430 -0.0186 0.2920 0.030 Uiso 1 1 calc R . .
O3 O 0.3224(3) -0.1079(6) 0.1811(2) 0.0224(9) Uani 1 1 d . . .
C6 C 0.4330(4) -0.1628(10) 0.1708(4) 0.0295(15) Uani 1 1 d . A .
H6A H 0.4671 -0.2288 0.2188 0.035 Uiso 1 1 calc R . .
H6B H 0.4746 -0.0310 0.1590 0.035 Uiso 1 1 calc R . .
C7 C 0.4342(5) -0.3187(11) 0.1056(4) 0.0312(15) Uani 1 1 d . . .
H7A H 0.4057 -0.2486 0.0568 0.037 Uiso 1 1 calc R A .
H7B H 0.5096 -0.3674 0.0992 0.037 Uiso 1 1 calc R . .
O4 O 0.3679(3) -0.4993(7) 0.1224(2) 0.0283(10) Uani 1 1 d . . .
C8 C 0.3590(6) -0.6525(11) 0.0604(4) 0.0396(17) Uani 1 1 d . . .
H8A H 0.3124 -0.7730 0.0743 0.059 Uiso 1 1 calc R A .
H8B H 0.4315 -0.7077 0.0511 0.059 Uiso 1 1 calc R . .
H8C H 0.3271 -0.5818 0.0134 0.059 Uiso 1 1 calc R . .

loop_
_atom_site_aniso_label
_atom_site_aniso_U_11
_atom_site_aniso_U_22
_atom_site_aniso_U_33
_atom_site_aniso_U_23
_atom_site_aniso_U_13
_atom_site_aniso_U_12
Cl1 0.0327(13) 0.0229(11) 0.0205(8) -0.0005(7) 0.0033(8) 0.0022(10)
O5 0.042(3) 0.031(3) 0.024(2) -0.003(2) 0.005(2) 0.000(3)
O6 0.063(5) 0.026(3) 0.046(4) -0.011(3) 0.013(3) 0.009(3)
O7 0.044(4) 0.072(4) 0.061(4) -0.034(4) 0.030(3) -0.025(3)
O8 0.052(4) 0.079(5) 0.046(4) 0.001(4) -0.010(3) 0.025(4)
Cl1' 0.0327(13) 0.0229(11) 0.0205(8) -0.0005(7) 0.0033(8) 0.0022(10)
Cl1" 0.0327(13) 0.0229(11) 0.0205(8) -0.0005(7) 0.0033(8) 0.0022(10)
Li1 0.024(5) 0.025(5) 0.030(5) 0.002(5) 0.004(4) 0.000(4)
C1 0.038(4) 0.033(4) 0.033(3) 0.009(3) -0.005(3) 0.001(3)
O1 0.024(2) 0.024(2) 0.030(2) 0.0006(18) -0.0064(17) -0.0008(18)
C2 0.021(3) 0.029(3) 0.045(4) -0.004(3) -0.002(3) -0.002(3)
C3 0.013(3) 0.031(3) 0.045(4) -0.003(3) 0.009(3) 0.000(3)
O2 0.017(2) 0.021(2) 0.029(2) 0.0010(18) 0.0066(16) -0.0011(17)
C4 0.028(3) 0.020(3) 0.026(3) -0.002(2) 0.007(2) -0.001(3)
C5 0.028(3) 0.022(3) 0.024(3) 0.003(2) -0.001(2) -0.008(3)
O3 0.013(2) 0.022(2) 0.033(2) -0.0020(18) 0.0010(16) -0.0006(17)
C6 0.010(3) 0.034(4) 0.044(4) 0.002(3) 0.005(3) 0.001(3)
C7 0.018(3) 0.034(4) 0.042(4) 0.007(3) 0.009(3) 0.003(3)
O4 0.031(2) 0.025(2) 0.031(2) 0.0010(18) 0.0136(18) -0.0011(19)
C8 0.055(5) 0.032(4) 0.033(4) 0.000(3) 0.018(3) -0.002(3)
